data_4102719
loop_
_publ_author_name
'Matthew A. Rankin'
'Christopher C. Cummins'

_publ_section_title
;
 Carbon Dioxide Reduction by Terminal Tantalum Hydrides: Formation and
 Isolation of Bridging Methylene Diolate Complexes
;
_journal_name_full 'Journal of the American Chemical Society'
_journal_page_first 10021
_journal_page_last 10023
_journal_paper_doi 10.1021/ja104761n
_journal_volume 132
_journal_year 2010
_chemical_formula_sum 'C39 H60 N3 Ta'
_chemical_formula_weight 751.85
_chemical_name_common (Ar[Np]N)2(k2-CH2CMe2CH2NAr)TaH
_chemical_name_systematic
; 
 ? 
;
_space_group_IT_number 2
_symmetry_cell_setting triclinic
_symmetry_space_group_name_Hall '-P 1'
_symmetry_space_group_name_H-M 'P -1'
_atom_sites_solution_hydrogens geom
_atom_sites_solution_primary direct
_atom_sites_solution_secondary difmap
_audit_creation_method SHELXL-97
_cell_angle_alpha 68.360(3)
_cell_angle_beta 70.878(3)
_cell_angle_gamma 73.439(3)
_cell_formula_units_Z 2
_cell_length_a 11.590(2)
_cell_length_b 11.980(2)
_cell_length_c 15.519(3)
_cell_measurement_reflns_used 6364
_cell_measurement_temperature 100(2)
_cell_measurement_theta_max 22.72
_cell_measurement_theta_min 2.89
_cell_volume 1859.0(6)
_computing_cell_refinement 'SAINT 7.46A (Bruker-AXS, 2008)'
_computing_data_collection 'APEX2 3.0 (Bruker-AXS, 2008)'
_computing_data_reduction 'SAINT 7.46A (Bruker-AXS, 2008)'
_computing_molecular_graphics 'Bruker SHELXTL'
_computing_publication_material 'Bruker SHELXTL'
_computing_structure_refinement 'SHELXL-97 (Sheldrick, 2008)'
_computing_structure_solution 'SHELXS-97 (Sheldrick, 2008)'
_diffrn_ambient_temperature 100(2)
_diffrn_detector_area_resol_mean 8.3
_diffrn_measured_fraction_theta_full 0.996
_diffrn_measured_fraction_theta_max 0.996
_diffrn_measurement_device_type 'Bruker Smart APEX CCD'
_diffrn_measurement_method 'omega and phi scans'
_diffrn_radiation_monochromator graphite
_diffrn_radiation_source 'fine-focus sealed tube'
_diffrn_radiation_type MoK\a
_diffrn_radiation_wavelength 0.71073
_diffrn_reflns_av_R_equivalents 0.0518
_diffrn_reflns_av_sigmaI/netI 0.0481
_diffrn_reflns_limit_h_max 16
_diffrn_reflns_limit_h_min -16
_diffrn_reflns_limit_k_max 16
_diffrn_reflns_limit_k_min -16
_diffrn_reflns_limit_l_max 21
_diffrn_reflns_limit_l_min -21
_diffrn_reflns_number 43052
_diffrn_reflns_theta_full 30.03
_diffrn_reflns_theta_max 30.03
_diffrn_reflns_theta_min 1.86
_exptl_absorpt_coefficient_mu 2.985
_exptl_absorpt_correction_T_max 0.7545
_exptl_absorpt_correction_T_min 0.6630
_exptl_absorpt_correction_type multi-scan
_exptl_absorpt_process_details 'SADABS (Sheldrick, 2008)'
_exptl_crystal_density_diffrn 1.343
_exptl_crystal_density_method 'not measured'
_exptl_crystal_F_000 776
_exptl_crystal_size_max 0.15
_exptl_crystal_size_mid 0.15
_exptl_crystal_size_min 0.10
_refine_diff_density_max 2.203
_refine_diff_density_min -0.522
_refine_diff_density_rms 0.138
_refine_ls_extinction_method none
_refine_ls_goodness_of_fit_ref 1.044
_refine_ls_hydrogen_treatment mixed
_refine_ls_matrix_type full
_refine_ls_number_parameters 405
_refine_ls_number_reflns 10834
_refine_ls_number_restraints 1
_refine_ls_restrained_S_all 1.044
_refine_ls_R_factor_all 0.0402
_refine_ls_R_factor_gt 0.0331
_refine_ls_shift/su_max 0.001
_refine_ls_shift/su_mean 0.000
_refine_ls_structure_factor_coef Fsqd
_refine_ls_weighting_details 'calc w=1/[\s^2^(Fo^2^)+(0.0430P)^2^+0.0000P] where P=(Fo^2^+2Fc^2^)/3'
_refine_ls_weighting_scheme calc
_refine_ls_wR_factor_gt 0.0763
_refine_ls_wR_factor_ref 0.0795
_reflns_number_gt 9622
_reflns_number_total 10834
_reflns_threshold_expression >2sigma(I)
_cod_data_source_file ja104761n_si_002.cif
_cod_data_source_block 06155mrb
_cod_original_cell_volume 1859.1(6)
_cod_database_code 4102719

loop_
_symmetry_equiv_pos_as_xyz
'x, y, z'
'-x, -y, -z'

loop_
_atom_site_label
_atom_site_type_symbol
_atom_site_fract_x
_atom_site_fract_y
_atom_site_fract_z
_atom_site_U_iso_or_equiv
_atom_site_adp_type
_atom_site_occupancy
_atom_site_symmetry_multiplicity
_atom_site_calc_flag
_atom_site_refinement_flags
Ta1 Ta -0.089247(10) 0.290081(10) -0.298926(8) 0.01642(4) Uani 1 1 d D
H1 H -0.047(3) 0.387(3) -0.4193(11) 0.025 Uiso 1 1 d D
N1 N -0.2127(2) 0.1791(2) -0.19964(17) 0.0189(5) Uani 1 1 d .
N2 N -0.1492(2) 0.4289(2) -0.24754(18) 0.0194(5) Uani 1 1 d .
N3 N 0.0755(2) 0.1872(2) -0.29260(17) 0.0174(5) Uani 1 1 d .
C11 C -0.2300(3) 0.1674(2) -0.1029(2) 0.0180(5) Uani 1 1 d .
C12 C -0.3453(3) 0.1605(3) -0.0347(2) 0.0207(6) Uani 1 1 d .
H12 H -0.4142 0.1549 -0.0522 0.025 Uiso 1 1 calc R
C13 C -0.3604(3) 0.1615(3) 0.0574(2) 0.0231(6) Uani 1 1 d .
C131 C -0.4853(3) 0.1548(4) 0.1290(3) 0.0350(8) Uani 1 1 d .
H13A H -0.4821 0.0742 0.1773 0.052 Uiso 1 1 calc R
H13B H -0.5492 0.1678 0.0960 0.052 Uiso 1 1 calc R
H13C H -0.5057 0.2181 0.1603 0.052 Uiso 1 1 calc R
C14 C -0.2595(3) 0.1707(3) 0.0832(2) 0.0214(6) Uani 1 1 d .
H14 H -0.2708 0.1765 0.1450 0.026 Uiso 1 1 calc R
C15 C -0.1422(3) 0.1714(3) 0.0193(2) 0.0193(6) Uani 1 1 d .
C151 C -0.0313(3) 0.1769(3) 0.0468(2) 0.0263(7) Uani 1 1 d .
H15A H 0.0255 0.0977 0.0541 0.039 Uiso 1 1 calc R
H15B H -0.0590 0.1959 0.1074 0.039 Uiso 1 1 calc R
H15C H 0.0117 0.2405 -0.0033 0.039 Uiso 1 1 calc R
C16 C -0.1286(3) 0.1664(2) -0.0713(2) 0.0173(5) Uani 1 1 d .
H16 H -0.0480 0.1620 -0.1137 0.021 Uiso 1 1 calc R
C17 C -0.3164(3) 0.1606(3) -0.2234(2) 0.0246(6) Uani 1 1 d .
H17A H -0.3885 0.2276 -0.2158 0.030 Uiso 1 1 calc R
H17B H -0.3417 0.0823 -0.1801 0.030 Uiso 1 1 calc R
C18 C -0.2742(3) 0.1585(3) -0.3268(2) 0.0244(6) Uani 1 1 d .
C181 C -0.1951(3) 0.2586(3) -0.3802(2) 0.0242(6) Uani 1 1 d .
H18A H -0.2509 0.3364 -0.4038 0.029 Uiso 1 1 calc R
H18B H -0.1356 0.2379 -0.4370 0.029 Uiso 1 1 calc R
C182 C -0.3865(3) 0.1855(4) -0.3676(3) 0.0340(8) Uani 1 1 d .
H18C H -0.4386 0.1238 -0.3290 0.051 Uiso 1 1 calc R
H18D H -0.3577 0.1832 -0.4339 0.051 Uiso 1 1 calc R
H18E H -0.4351 0.2667 -0.3660 0.051 Uiso 1 1 calc R
C183 C -0.1976(3) 0.0337(3) -0.3326(3) 0.0322(8) Uani 1 1 d .
H18F H -0.1383 0.0064 -0.2929 0.048 Uiso 1 1 calc R
H18G H -0.1523 0.0397 -0.3992 0.048 Uiso 1 1 calc R
H18H H -0.2530 -0.0252 -0.3095 0.048 Uiso 1 1 calc R
C21 C -0.2763(3) 0.4876(2) -0.2484(2) 0.0191(6) Uani 1 1 d .
C22 C -0.3050(3) 0.5630(3) -0.3347(2) 0.0204(6) Uani 1 1 d .
H22 H -0.2407 0.5758 -0.3921 0.024 Uiso 1 1 calc R
C23 C -0.4278(3) 0.6196(3) -0.3372(2) 0.0221(6) Uani 1 1 d .
C231 C -0.4572(3) 0.7059(3) -0.4289(2) 0.0293(7) Uani 1 1 d .
H23A H -0.4404 0.7863 -0.4396 0.044 Uiso 1 1 calc R
H23B H -0.5451 0.7135 -0.4249 0.044 Uiso 1 1 calc R
H23C H -0.4053 0.6744 -0.4821 0.044 Uiso 1 1 calc R
C24 C -0.5212(3) 0.5971(3) -0.2526(2) 0.0235(6) Uani 1 1 d .
H24 H -0.6048 0.6353 -0.2539 0.028 Uiso 1 1 calc R
C25 C -0.4949(3) 0.5195(3) -0.1657(2) 0.0221(6) Uani 1 1 d .
C251 C -0.5983(3) 0.4943(3) -0.0759(2) 0.0297(7) Uani 1 1 d .
H25A H -0.5650 0.4298 -0.0244 0.045 Uiso 1 1 calc R
H25B H -0.6626 0.4679 -0.0879 0.045 Uiso 1 1 calc R
H25C H -0.6344 0.5689 -0.0569 0.045 Uiso 1 1 calc R
C26 C -0.3718(3) 0.4660(3) -0.1644(2) 0.0220(6) Uani 1 1 d .
H26 H -0.3524 0.4140 -0.1058 0.026 Uiso 1 1 calc R
C27 C -0.0919(3) 0.4558(3) -0.1877(2) 0.0217(6) Uani 1 1 d .
H27A H -0.0107 0.3997 -0.1865 0.026 Uiso 1 1 calc R
H27B H -0.1450 0.4365 -0.1215 0.026 Uiso 1 1 calc R
C28 C -0.0701(3) 0.5887(3) -0.2179(2) 0.0263(7) Uani 1 1 d .
C281 C -0.0187(3) 0.6368(3) -0.3262(3) 0.0318(7) Uani 1 1 d .
H28A H -0.0821 0.6459 -0.3586 0.048 Uiso 1 1 calc R
H28B H 0.0551 0.5790 -0.3468 0.048 Uiso 1 1 calc R
H28C H 0.0039 0.7164 -0.3426 0.048 Uiso 1 1 calc R
C282 C 0.0252(4) 0.5826(4) -0.1669(3) 0.0391(9) Uani 1 1 d .
H28D H 0.0397 0.6650 -0.1814 0.059 Uiso 1 1 calc R
H28E H 0.1034 0.5305 -0.1889 0.059 Uiso 1 1 calc R
H28F H -0.0065 0.5484 -0.0976 0.059 Uiso 1 1 calc R
C283 C -0.1902(3) 0.6748(3) -0.1859(3) 0.0367(8) Uani 1 1 d .
H28G H -0.1716 0.7552 -0.1991 0.055 Uiso 1 1 calc R
H28H H -0.2254 0.6411 -0.1171 0.055 Uiso 1 1 calc R
H28I H -0.2501 0.6830 -0.2211 0.055 Uiso 1 1 calc R
C31 C 0.1634(3) 0.2344(3) -0.2748(2) 0.0177(5) Uani 1 1 d .
C32 C 0.2052(3) 0.1802(3) -0.1914(2) 0.0196(6) Uani 1 1 d .
H32 H 0.1803 0.1066 -0.1469 0.023 Uiso 1 1 calc R
C33 C 0.2836(3) 0.2335(3) -0.1731(2) 0.0224(6) Uani 1 1 d .
C331 C 0.3264(3) 0.1757(3) -0.0818(3) 0.0321(7) Uani 1 1 d .
H33A H 0.2640 0.1309 -0.0318 0.048 Uiso 1 1 calc R
H33B H 0.3373 0.2396 -0.0615 0.048 Uiso 1 1 calc R
H33C H 0.4056 0.1192 -0.0929 0.048 Uiso 1 1 calc R
C34 C 0.3212(3) 0.3398(3) -0.2403(2) 0.0249(6) Uani 1 1 d .
H34 H 0.3754 0.3756 -0.2283 0.030 Uiso 1 1 calc R
C35 C 0.2817(3) 0.3950(3) -0.3242(2) 0.0229(6) Uani 1 1 d .
C351 C 0.3263(3) 0.5088(3) -0.3959(3) 0.0312(7) Uani 1 1 d .
H35A H 0.2931 0.5764 -0.3681 0.047 Uiso 1 1 calc R
H35B H 0.2976 0.5298 -0.4537 0.047 Uiso 1 1 calc R
H35C H 0.4174 0.4942 -0.4125 0.047 Uiso 1 1 calc R
C36 C 0.2022(3) 0.3421(3) -0.3411(2) 0.0209(6) Uani 1 1 d .
H36 H 0.1739 0.3790 -0.3980 0.025 Uiso 1 1 calc R
C37 C 0.1050(3) 0.0571(3) -0.2862(2) 0.0195(6) Uani 1 1 d .
H37A H 0.0268 0.0309 -0.2765 0.023 Uiso 1 1 calc R
H37B H 0.1370 0.0099 -0.2287 0.023 Uiso 1 1 calc R
C38 C 0.2006(3) 0.0228(3) -0.3735(2) 0.0224(6) Uani 1 1 d .
C381 C 0.3325(3) 0.0234(3) -0.3742(2) 0.0261(7) Uani 1 1 d .
H38A H 0.3381 0.1054 -0.3782 0.039 Uiso 1 1 calc R
H38B H 0.3914 0.0007 -0.4295 0.039 Uiso 1 1 calc R
H38C H 0.3527 -0.0355 -0.3152 0.039 Uiso 1 1 calc R
C382 C 0.1699(3) 0.1107(3) -0.4667(2) 0.0304(7) Uani 1 1 d .
H38D H 0.1703 0.1944 -0.4711 0.046 Uiso 1 1 calc R
H38E H 0.0875 0.1056 -0.4676 0.046 Uiso 1 1 calc R
H38F H 0.2322 0.0887 -0.5211 0.046 Uiso 1 1 calc R
C383 C 0.1906(3) -0.1068(3) -0.3630(3) 0.0325(8) Uani 1 1 d .
H38G H 0.2507 -0.1331 -0.4164 0.049 Uiso 1 1 calc R
H38H H 0.1064 -0.1071 -0.3635 0.049 Uiso 1 1 calc R
H38I H 0.2086 -0.1630 -0.3025 0.049 Uiso 1 1 calc R

loop_
_atom_site_aniso_label
_atom_site_aniso_U_11
_atom_site_aniso_U_22
_atom_site_aniso_U_33
_atom_site_aniso_U_23
_atom_site_aniso_U_13
_atom_site_aniso_U_12
Ta1 0.01625(6) 0.01615(6) 0.01635(6) -0.00595(4) -0.00486(4) 0.00001(4)
N1 0.0194(12) 0.0219(12) 0.0183(12) -0.0074(10) -0.0058(9) -0.0049(9)
N2 0.0187(12) 0.0165(11) 0.0206(12) -0.0063(9) -0.0049(9) 0.0012(9)
N3 0.0178(11) 0.0174(11) 0.0181(12) -0.0062(9) -0.0062(9) -0.0017(9)
C11 0.0181(13) 0.0145(12) 0.0211(14) -0.0062(11) -0.0068(11) 0.0005(10)
C12 0.0181(13) 0.0195(13) 0.0230(15) -0.0040(11) -0.0081(11) -0.0013(11)
C13 0.0204(14) 0.0215(14) 0.0188(14) -0.0022(11) -0.0020(11) 0.0000(11)
C131 0.0248(17) 0.044(2) 0.0265(18) -0.0073(15) -0.0008(13) -0.0028(15)
C14 0.0254(15) 0.0204(14) 0.0154(13) -0.0045(11) -0.0051(11) -0.0011(11)
C15 0.0228(14) 0.0151(12) 0.0196(14) -0.0037(11) -0.0069(11) -0.0030(10)
C151 0.0303(17) 0.0304(16) 0.0221(15) -0.0065(13) -0.0098(13) -0.0096(13)
C16 0.0171(13) 0.0179(13) 0.0175(13) -0.0062(10) -0.0042(10) -0.0033(10)
C17 0.0195(14) 0.0310(16) 0.0274(16) -0.0097(13) -0.0086(12) -0.0063(12)
C18 0.0217(15) 0.0316(16) 0.0260(16) -0.0126(13) -0.0116(12) -0.0025(12)
C181 0.0232(15) 0.0289(15) 0.0222(15) -0.0116(12) -0.0068(12) -0.0008(12)
C182 0.0250(17) 0.051(2) 0.0356(19) -0.0212(17) -0.0165(15) -0.0011(15)
C183 0.0319(18) 0.0314(17) 0.045(2) -0.0204(16) -0.0179(16) -0.0012(14)
C21 0.0201(14) 0.0125(12) 0.0220(14) -0.0056(11) -0.0055(11) 0.0015(10)
C22 0.0225(14) 0.0159(13) 0.0194(14) -0.0042(11) -0.0021(11) -0.0036(11)
C23 0.0240(15) 0.0196(13) 0.0231(15) -0.0060(11) -0.0060(12) -0.0049(11)
C231 0.0263(16) 0.0276(16) 0.0269(17) -0.0013(13) -0.0090(13) -0.0013(13)
C24 0.0179(14) 0.0234(14) 0.0295(16) -0.0106(12) -0.0065(12) 0.0002(11)
C25 0.0224(14) 0.0200(14) 0.0228(15) -0.0080(11) -0.0018(12) -0.0048(11)
C251 0.0239(16) 0.0335(17) 0.0268(17) -0.0101(14) 0.0014(13) -0.0056(13)
C26 0.0252(15) 0.0171(13) 0.0209(15) -0.0054(11) -0.0046(12) -0.0017(11)
C27 0.0214(14) 0.0209(14) 0.0211(14) -0.0073(11) -0.0048(11) -0.0007(11)
C28 0.0255(16) 0.0222(15) 0.0322(17) -0.0117(13) -0.0038(13) -0.0056(12)
C281 0.0311(18) 0.0260(16) 0.0366(19) -0.0067(14) -0.0044(15) -0.0116(14)
C282 0.046(2) 0.038(2) 0.045(2) -0.0211(17) -0.0144(18) -0.0107(17)
C283 0.0360(19) 0.0232(16) 0.048(2) -0.0180(16) -0.0011(16) -0.0023(14)
C31 0.0144(12) 0.0170(12) 0.0200(14) -0.0083(11) -0.0005(10) -0.0013(10)
C32 0.0144(13) 0.0205(13) 0.0239(15) -0.0084(11) -0.0040(11) -0.0021(10)
C33 0.0168(13) 0.0248(15) 0.0257(16) -0.0085(12) -0.0063(11) -0.0016(11)
C331 0.0300(17) 0.0381(19) 0.0317(18) -0.0068(15) -0.0147(15) -0.0084(14)
C34 0.0181(14) 0.0266(15) 0.0328(17) -0.0128(13) -0.0051(12) -0.0047(12)
C35 0.0209(14) 0.0215(14) 0.0230(15) -0.0079(12) -0.0001(11) -0.0038(11)
C351 0.0300(17) 0.0266(16) 0.0346(19) -0.0003(14) -0.0073(14) -0.0146(13)
C36 0.0191(14) 0.0200(13) 0.0214(14) -0.0071(11) -0.0037(11) -0.0009(11)
C37 0.0197(14) 0.0154(12) 0.0224(14) -0.0067(11) -0.0047(11) -0.0013(10)
C38 0.0200(14) 0.0205(14) 0.0233(15) -0.0075(12) -0.0034(11) -0.0003(11)
C381 0.0203(15) 0.0275(16) 0.0265(16) -0.0114(13) -0.0002(12) -0.0008(12)
C382 0.0354(18) 0.0314(17) 0.0246(17) -0.0119(14) -0.0079(14) -0.0014(14)
C383 0.0315(18) 0.0255(16) 0.042(2) -0.0181(15) -0.0044(15) -0.0017(13)

loop_
_atom_type_symbol
_atom_type_description
_atom_type_scat_dispersion_real
_atom_type_scat_dispersion_imag
_atom_type_scat_source
C C 0.0033 0.0016 'International Tables Vol C Tables 4.2.6.8 and 6.1.1.4'
H H 0.0000 0.0000 'International Tables Vol C Tables 4.2.6.8 and 6.1.1.4'
N N 0.0061 0.0033 'International Tables Vol C Tables 4.2.6.8 and 6.1.1.4'
Ta Ta -0.7052 6.5227 'International Tables Vol C Tables 4.2.6.8 and 6.1.1.4'

loop_
_geom_angle_atom_site_label_1
_geom_angle_atom_site_label_2
_geom_angle_atom_site_label_3
_geom_angle
H1 Ta1 N2 92.5(11)
H1 Ta1 N3 97.9(11)
N2 Ta1 N3 120.83(10)
H1 Ta1 N1 145.9(11)
N2 Ta1 N1 98.09(10)
N3 Ta1 N1 104.07(10)
H1 Ta1 C181 73.3(11)
N2 Ta1 C181 120.66(11)
N3 Ta1 C181 118.13(11)
N1 Ta1 C181 73.43(11)
C11 N1 C17 115.7(2)
C11 N1 Ta1 116.42(18)
C17 N1 Ta1 122.11(19)
C21 N2 C27 117.5(2)
C21 N2 Ta1 114.28(19)
C27 N2 Ta1 126.01(18)
C31 N3 C37 117.6(2)
C31 N3 Ta1 117.98(18)
C37 N3 Ta1 123.27(18)
N1 C11 C16 119.3(3)
N1 C11 C12 123.7(3)
C16 C11 C12 116.9(3)
C13 C12 C11 121.5(3)
C12 C13 C14 119.4(3)
C12 C13 C131 120.5(3)
C14 C13 C131 120.1(3)
C15 C14 C13 120.8(3)
C16 C15 C14 118.6(3)
C16 C15 C151 119.7(3)
C14 C15 C151 121.7(3)
C15 C16 C11 122.4(3)
N1 C17 C18 108.2(2)
C183 C18 C17 110.3(3)
C183 C18 C182 108.8(3)
C17 C18 C182 110.6(3)
C183 C18 C181 111.1(3)
C17 C18 C181 104.6(2)
C182 C18 C181 111.3(3)
C18 C181 Ta1 117.0(2)
C22 C21 C26 119.6(3)
C22 C21 N2 119.5(3)
C26 C21 N2 120.8(3)
C21 C22 C23 120.5(3)
C24 C23 C22 118.8(3)
C24 C23 C231 120.9(3)
C22 C23 C231 120.3(3)
C23 C24 C25 121.7(3)
C26 C25 C24 118.5(3)
C26 C25 C251 121.0(3)
C24 C25 C251 120.4(3)
C25 C26 C21 120.9(3)
N2 C27 C28 117.0(2)
C282 C28 C281 109.6(3)
C282 C28 C283 108.9(3)
C281 C28 C283 109.7(3)
C282 C28 C27 106.2(3)
C281 C28 C27 110.9(3)
C283 C28 C27 111.4(3)
C32 C31 C36 119.6(3)
C32 C31 N3 121.7(3)
C36 C31 N3 118.6(3)
C31 C32 C33 120.2(3)
C34 C33 C32 119.0(3)
C34 C33 C331 121.1(3)
C32 C33 C331 120.0(3)
C35 C34 C33 121.9(3)
C34 C35 C36 118.7(3)
C34 C35 C351 120.3(3)
C36 C35 C351 121.1(3)
C35 C36 C31 120.6(3)
N3 C37 C38 116.0(2)
C382 C38 C381 110.0(3)
C382 C38 C383 109.4(3)
C381 C38 C383 109.4(3)
C382 C38 C37 110.6(2)
C381 C38 C37 110.9(3)
C383 C38 C37 106.5(3)

loop_
_geom_bond_atom_site_label_1
_geom_bond_atom_site_label_2
_geom_bond_distance
Ta1 H1 1.788(10)
Ta1 N2 1.960(2)
Ta1 N3 1.967(2)
Ta1 N1 2.078(2)
Ta1 C181 2.207(3)
N1 C11 1.406(4)
N1 C17 1.461(4)
N2 C21 1.442(4)
N2 C27 1.467(4)
N3 C31 1.436(4)
N3 C37 1.469(3)
C11 C16 1.409(4)
C11 C12 1.409(4)
C12 C13 1.385(4)
C13 C14 1.398(4)
C13 C131 1.512(4)
C14 C15 1.396(4)
C15 C16 1.385(4)
C15 C151 1.505(4)
C17 C18 1.524(4)
C18 C183 1.523(5)
C18 C182 1.533(4)
C18 C181 1.536(5)
C21 C22 1.396(4)
C21 C26 1.400(4)
C22 C23 1.397(4)
C23 C24 1.394(4)
C23 C231 1.497(4)
C24 C25 1.400(4)
C25 C26 1.390(4)
C25 C251 1.507(4)
C27 C28 1.556(4)
C28 C282 1.528(5)
C28 C281 1.529(5)
C28 C283 1.534(5)
C31 C32 1.395(4)
C31 C36 1.404(4)
C32 C33 1.395(4)
C33 C34 1.392(4)
C33 C331 1.508(4)
C34 C35 1.388(4)
C35 C36 1.391(4)
C35 C351 1.507(4)
C37 C38 1.549(4)
C38 C382 1.525(4)
C38 C381 1.527(4)
C38 C383 1.535(4)
